data_4518923
loop_
_publ_author_name
'Xing, Wenhao'
'Liang, Fei'
'Tang, Chunlan'
'Uykur, Ece'
'Lin, Zheshuai'
'Yao, Jiyong'
'Yin, Wenlong'
'Kang, Bin'

_publ_section_title
;
 Highly Distorted [HgS<sub>4</sub>] Motif-Driven Structural Symmetry
 Degradation and Strengthened Second-Harmonic Generation Response in the
 Defect Diamond-Like Chalcogenide
 Hg<sub>3</sub>P<sub>2</sub>S<sub>8</sub>.
;
_journal_name_full 'ACS applied materials &amp; interfaces'
_journal_paper_doi 10.1021/acsami.1c06933
_journal_year 2021
_chemical_formula_moiety '0.25(Hg12 P8 S32)'
_chemical_formula_sum 'Hg3 P2 S8'
_chemical_formula_weight 920.19
_space_group_crystal_system orthorhombic
_space_group_IT_number 41
_space_group_name_Hall 'A 2 -2ab'
_space_group_name_H-M_alt 'A e a 2'
_atom_sites_solution_primary dual
_audit_creation_date 2020-06-19
_audit_creation_method
;
Olex2 1.2
(compiled 2018.05.29 svn.r3508 for OlexSys, GUI svn.r5506)
;
_cell_angle_alpha 90
_cell_angle_beta 90
_cell_angle_gamma 90
_cell_formula_units_Z 4
_cell_length_a 16.3786(8)
_cell_length_b 8.1613(4)
_cell_length_c 9.2723(5)
_cell_measurement_reflns_used 5190
_cell_measurement_temperature 149.99(10)
_cell_measurement_theta_max 26.3580
_cell_measurement_theta_min 3.5600
_cell_volume 1239.43(11)
_computing_cell_refinement 'CrysAlisPro 1.171.39.44a (Rigaku OD, 2018)'
_computing_data_collection 'CrysAlisPro 1.171.39.44a (Rigaku OD, 2018)'
_computing_data_reduction 'CrysAlisPro 1.171.39.44a (Rigaku OD, 2018)'
_computing_molecular_graphics 'Olex2 (Dolomanov et al., 2009)'
_computing_publication_material 'Olex2 (Dolomanov et al., 2009)'
_computing_structure_refinement 'ShelXL (Sheldrick, 2015)'
_computing_structure_solution 'ShelXT (Sheldrick, 2015)'
_diffrn_ambient_environment N~2~
_diffrn_ambient_temperature 149.99(10)
_diffrn_detector 'CCD plate'
_diffrn_detector_type HyPix
_diffrn_measured_fraction_theta_full 0.998
_diffrn_measured_fraction_theta_max 0.999
_diffrn_measurement_details
;
List of Runs (angles in degrees, time in seconds):

  # Type    Start    End  Width  t~exp~   \w     \q     \k     \f   Frames
--------------------------------------------------------------------------
  1  \w    -28.00  51.00   0.50    9.00    --   -8.37  74.00  21.00  158
  2  \w    -13.00  54.00   0.50    9.00    --   -8.37  57.00  60.00  134
  3  \w    -20.00  63.00   0.50    9.00    --   -8.37  19.00   0.00  166
  4  \w    -24.00   7.00   0.50    9.00    --   -8.37 -99.00-150.00   62
  5  \w      8.00  42.00   0.50    9.00    --    9.46 -99.00-180.00   68
  6  \w     -6.00  24.00   0.50    9.00    --    9.46 -99.00 -30.00   60
  7  \w    -22.00  17.00   0.50    9.00    --   -8.37 -99.00 120.00   78
  8  \w    -80.00   5.00   0.50    9.00    --   -8.37 -74.00-106.00  170
;
_diffrn_measurement_device 'four-circle diffractometer'
_diffrn_measurement_device_type 'XtaLAB Synergy, Dualflex, HyPix'
_diffrn_measurement_method '\w scans'
_diffrn_orient_matrix_type 'CrysAlisPro convention (1999,Acta A55,543-557)'
_diffrn_orient_matrix_UB_11 -0.0554873000
_diffrn_orient_matrix_UB_12 -0.0284781000
_diffrn_orient_matrix_UB_13 -0.0261854000
_diffrn_orient_matrix_UB_21 -0.0066795000
_diffrn_orient_matrix_UB_22 -0.0719889000
_diffrn_orient_matrix_UB_23 0.0240144000
_diffrn_orient_matrix_UB_31 -0.0522250000
_diffrn_orient_matrix_UB_32 0.0395422000
_diffrn_orient_matrix_UB_33 0.0247481000
_diffrn_radiation_monochromator mirror
_diffrn_radiation_probe x-ray
_diffrn_radiation_type MoK\a
_diffrn_radiation_wavelength 0.71073
_diffrn_reflns_av_R_equivalents 0.0392
_diffrn_reflns_av_unetI/netI 0.0229
_diffrn_reflns_Laue_measured_fraction_full 0.998
_diffrn_reflns_Laue_measured_fraction_max 0.999
_diffrn_reflns_limit_h_max 20
_diffrn_reflns_limit_h_min -20
_diffrn_reflns_limit_k_max 10
_diffrn_reflns_limit_k_min -10
_diffrn_reflns_limit_l_max 11
_diffrn_reflns_limit_l_min -11
_diffrn_reflns_number 7688
_diffrn_reflns_point_group_measured_fraction_full 0.991
_diffrn_reflns_point_group_measured_fraction_max 0.988
_diffrn_reflns_theta_full 25.242
_diffrn_reflns_theta_max 26.370
_diffrn_reflns_theta_min 3.551
_diffrn_source 'micro-focus sealed X-ray tube'
_diffrn_source_type 'PhotonJet (Mo) X-ray Source'
_exptl_absorpt_coefficient_mu 38.623
_exptl_absorpt_correction_T_max 1.00000
_exptl_absorpt_correction_T_min 0.53111
_exptl_absorpt_correction_type multi-scan
_exptl_absorpt_process_details
;
CrysAlisPro 1.171.39.44a (Rigaku Oxford Diffraction, 2018)
Empirical absorption correction using spherical harmonics,
 implemented in SCALE3 ABSPACK scaling algorithm.
;
_exptl_crystal_colour 'clear yellowish yellow'
_exptl_crystal_colour_lustre clear
_exptl_crystal_colour_modifier yellowish
_exptl_crystal_colour_primary yellow
_exptl_crystal_density_diffrn 4.931
_exptl_crystal_description block
_exptl_crystal_F_000 1592
_exptl_crystal_size_max 0.03
_exptl_crystal_size_mid 0.03
_exptl_crystal_size_min 0.02
_refine_diff_density_max 0.742
_refine_diff_density_min -0.610
_refine_diff_density_rms 0.161
_refine_ls_abs_structure_details
;
 Flack x determined using 532 quotients [(I+)-(I-)]/[(I+)+(I-)]
 (Parsons, Flack and Wagner, Acta Cryst. B69 (2013) 249-259).
;
_refine_ls_abs_structure_Flack 0.011(7)
_refine_ls_extinction_coef 0.00057(3)
_refine_ls_extinction_expression Fc^*^=kFc[1+0.001xFc^2^\l^3^/sin(2\q)]^-1/4^
_refine_ls_extinction_method 'SHELXL-2014/7 (Sheldrick 2014'
_refine_ls_goodness_of_fit_ref 1.055
_refine_ls_hydrogen_treatment undef
_refine_ls_matrix_type full
_refine_ls_number_parameters 61
_refine_ls_number_reflns 1260
_refine_ls_number_restraints 1
_refine_ls_restrained_S_all 1.055
_refine_ls_R_factor_all 0.0153
_refine_ls_R_factor_gt 0.0145
_refine_ls_shift/su_max 0.000
_refine_ls_shift/su_mean 0.000
_refine_ls_structure_factor_coef Fsqd
_refine_ls_weighting_details 'w=1/[\s^2^(Fo^2^)+(0.0169P)^2^] where P=(Fo^2^+2Fc^2^)/3'
_refine_ls_weighting_scheme calc
_refine_ls_wR_factor_gt 0.0353
_refine_ls_wR_factor_ref 0.0356
_reflns_Friedel_coverage 0.856
_reflns_Friedel_fraction_full 0.983
_reflns_Friedel_fraction_max 0.976
_reflns_number_gt 1207
_reflns_number_total 1260
_reflns_threshold_expression 'I > 2\s(I)'
_cod_data_source_file am1c06933_si_002.cif
_cod_data_source_block Hg3P2S8
_cod_original_sg_symbol_Hall 'A 2 -2ac'
_cod_database_code 4518923
_shelx_shelxl_version_number 2014/7
_chemical_oxdiff_formula HgPS
_shelx_space_group_comment
;
The symmetry employed for this shelxl refinement is uniquely defined
by the following loop, which should always be used as a source of
symmetry information in preference to the above space-group names.
They are only intended as comments.
;
_shelx_estimated_absorpt_t_max 0.512
_shelx_estimated_absorpt_t_min 0.390
_reflns_odcompleteness_completeness 83.41
_reflns_odcompleteness_iscentric 1
_reflns_odcompleteness_theta 28.22
_olex2_refinement_description
;
;
_olex2_submission_special_instructions 'No special instructions were received'
_oxdiff_exptl_absorpt_empirical_details
;
Empirical correction (ABSPACK) includes:
- Absorption correction using spherical harmonics
- Frame scaling
;
_oxdiff_exptl_absorpt_empirical_full_max 1.451
_oxdiff_exptl_absorpt_empirical_full_min 0.564

loop_
_space_group_symop_operation_xyz
'x, y, z'
'-x, -y, z'
'x+1/2, -y+1/2, z'
'-x+1/2, y+1/2, z'
'x, y+1/2, z+1/2'
'-x, -y+1/2, z+1/2'
'x+1/2, -y+1, z+1/2'
'-x+1/2, y+1, z+1/2'

loop_
_atom_site_label
_atom_site_type_symbol
_atom_site_fract_x
_atom_site_fract_y
_atom_site_fract_z
_atom_site_U_iso_or_equiv
_atom_site_adp_type
_atom_site_occupancy
_atom_site_site_symmetry_order
_atom_site_calc_flag
_atom_site_refinement_flags_posn
_atom_site_refinement_flags_adp
_atom_site_refinement_flags_occupancy
_atom_site_disorder_assembly
_atom_site_disorder_group
Hg1 Hg 0.5000 0.5000 0.29823(7) 0.01309(13) Uani 1 2 d S T P . .
Hg2 Hg 0.25508(2) 0.50192(2) 0.70208(4) 0.01182(11) Uani 1 1 d . . . . .
P1 P 0.37126(8) 0.76536(18) 0.4695(2) 0.0063(3) Uani 1 1 d . . . . .
S2 S 0.38963(8) 0.5624(2) 0.5921(2) 0.0096(3) Uani 1 1 d . . . . .
S4 S 0.25616(8) 0.75860(16) 0.3777(3) 0.0075(4) Uani 1 1 d . . . . .
S3 S 0.37826(12) 0.98737(18) 0.5728(2) 0.0081(4) Uani 1 1 d . . . . .
S1 S 0.46642(9) 0.7834(2) 0.3267(2) 0.0086(3) Uani 1 1 d . . . . .

loop_
_atom_site_aniso_label
_atom_site_aniso_U_11
_atom_site_aniso_U_22
_atom_site_aniso_U_33
_atom_site_aniso_U_23
_atom_site_aniso_U_13
_atom_site_aniso_U_12
Hg1 0.0116(2) 0.0087(2) 0.0190(2) 0.000 0.000 0.00449(11)
Hg2 0.01054(16) 0.01135(17) 0.01357(18) 0.00126(10) -0.00072(12) -0.00252(8)
P1 0.0060(7) 0.0064(7) 0.0066(8) 0.0003(7) 0.0000(6) 0.0000(5)
S2 0.0076(6) 0.0093(8) 0.0119(8) 0.0045(8) -0.0004(7) 0.0023(6)
S4 0.0073(8) 0.0073(9) 0.0080(12) -0.0002(6) -0.0011(6) -0.0008(6)
S3 0.0068(8) 0.0067(9) 0.0108(9) -0.0034(7) -0.0001(7) -0.0008(4)
S1 0.0092(8) 0.0073(6) 0.0094(7) 0.0016(6) 0.0046(6) 0.0001(6)

loop_
_atom_type_symbol
_atom_type_description
_atom_type_scat_dispersion_real
_atom_type_scat_dispersion_imag
_atom_type_scat_source
Hg Hg -2.3894 9.2266 'International Tables Vol C Tables 4.2.6.8 and 6.1.1.4'
P P 0.1023 0.0942 'International Tables Vol C Tables 4.2.6.8 and 6.1.1.4'
S S 0.1246 0.1234 'International Tables Vol C Tables 4.2.6.8 and 6.1.1.4'

loop_
_geom_angle_atom_site_label_1
_geom_angle_atom_site_label_2
_geom_angle_atom_site_label_3
_geom_angle
_geom_angle_site_symmetry_1
_geom_angle_site_symmetry_3
_geom_angle_publ_flag
S3 Hg1 S3 87.37(8) 5_544 6_664 ?
S1 Hg1 S3 101.76(5) . 6_664 ?
S1 Hg1 S3 101.76(5) 2_665 5_544 ?
S1 Hg1 S3 87.45(5) . 5_544 ?
S1 Hg1 S3 87.45(5) 2_665 6_664 ?
S1 Hg1 S1 167.34(10) 2_665 . ?
S2 Hg2 S4 99.02(5) . 8_545 ?
S2 Hg2 S4 114.13(5) . 5_545 ?
S2 Hg2 S3 126.18(7) . 4_545 ?
S4 Hg2 S4 102.78(8) 5_545 8_545 ?
S3 Hg2 S4 105.74(5) 4_545 8_545 ?
S3 Hg2 S4 105.90(5) 4_545 5_545 ?
S2 P1 S4 110.08(9) . . ?
S2 P1 S3 116.77(11) . . ?
S2 P1 S1 107.89(9) . . ?
S3 P1 S4 105.44(10) . . ?
S1 P1 S4 115.41(12) . . ?
S1 P1 S3 101.28(10) . . ?
P1 S2 Hg2 105.13(7) . . ?
Hg2 S4 Hg2 102.72(8) 5_554 8_544 ?
P1 S4 Hg2 104.26(8) . 5_554 ?
P1 S4 Hg2 109.62(8) . 8_544 ?
Hg2 S3 Hg1 104.75(7) 4 5 ?
P1 S3 Hg1 114.05(9) . 5 ?
P1 S3 Hg2 102.56(8) . 4 ?
P1 S1 Hg1 100.17(8) . . ?

loop_
_geom_bond_atom_site_label_1
_geom_bond_atom_site_label_2
_geom_bond_distance
_geom_bond_site_symmetry_2
_geom_bond_publ_flag
Hg1 S3 2.891(2) 6_664 ?
Hg1 S3 2.891(2) 5_544 ?
Hg1 S1 2.3918(17) . ?
Hg1 S1 2.3918(17) 2_665 ?
Hg2 S2 2.4778(15) . ?
Hg2 S4 2.5682(19) 5_545 ?
Hg2 S4 2.6598(18) 8_545 ?
Hg2 S3 2.4943(19) 4_545 ?
P1 S2 2.032(2) . ?
P1 S4 2.069(2) . ?
P1 S3 2.053(2) . ?
P1 S1 2.050(2) . ?
S4 Hg2 2.6598(18) 8_544 ?
S4 Hg2 2.5683(19) 5_554 ?
S3 Hg1 2.891(2) 5 ?
S3 Hg2 2.4943(19) 4 ?
